data_1534902
loop_
_publ_author_name
'Silin', E.Ya.'
'Zavodnik, V.E.'
'Tetere, I.V.'
'Ozolins, G.'

_publ_section_title
;
 Crystal structure of ammonium-cobalt double hexaborate (NH4)2
 {Co(H2O)2:B6O7(OH)6:2} *2H2O
;
_journal_name_full 'Latvijas PSR Zinatnu Akademijas Vestis, Khimijas Serija'
_journal_page_first 173
_journal_page_last 180
_journal_volume 90
_journal_year 1990
_chemical_formula_sum 'B12 Co H28 N2 O30'
_chemical_name_systematic '(N H4)2 (Co (H2 O)2 (B6 O7 (O H)6 )2 ) (H2 O)2'
_space_group_IT_number 2
_symmetry_space_group_name_Hall '-P 1'
_symmetry_space_group_name_H-M 'P -1'
_cell_angle_alpha 90.13
_cell_angle_beta 94.86
_cell_angle_gamma 107.95
_cell_formula_units_Z 1
_cell_length_a 11.053
_cell_length_b 7.867
_cell_length_c 7.535
_cell_volume 620.787
_citation_journal_id_ASTM LZAKAM
_cod_data_source_file Silin_LZAKAM_1990_1080.cif
_cod_data_source_block H28B12Co1N2O30
_cod_original_cell_volume 620.7875
_cod_original_formula_sum 'H28 B12 Co1 N2 O30'
_cod_database_code 1534902

loop_
_symmetry_equiv_pos_as_xyz
x,y,z
-x,-y,-z

loop_
_atom_site_label
_atom_site_type_symbol
_atom_site_fract_x
_atom_site_fract_y
_atom_site_fract_z
_atom_site_occupancy
_atom_site_U_iso_or_equiv
O12 O-2 0.4545 0.0273 0.2265 1 0.0
O3 O-2 0.324 -0.0539 -0.0523 1 0.0
B4 B+3 0.2848 -0.4342 0.1101 1 0.0
O11 O-2 0.3787 -0.2746 0.1269 1 0.0
N1 N-3 0.5963 0.6428 0.2684 1 0.0
B3 B+3 0.3497 -0.1071 0.1279 1 0.0
B2 B+3 0.2048 0.0119 0.3304 1 0.0
O7 O-2 0.1587 -0.4463 0.1144 1 0.0
O14 O-2 -0.1421 -0.0767 0.1809 1 0.0
H11 H+1 -0.13 -0.037 0.296 1 0.0
H8 H+1 0.525 0.681 0.226 1 0.0
H6 H+1 0.604 0.281 0.394 1 0.0
H13 H+1 0.845 0.449 0.289 1 0.0
O2 O-2 0.1426 0.1125 0.2062 1 0.0
O13 O-2 0.2273 -0.1354 0.2208 1 0.0
O9 O-2 0.1197 -0.0665 0.4664 1 0.0
H10 H+1 0.635 0.717 0.355 1 0.0
H5 H+1 -0.052 -0.396 0.608 1 0.0
O8 O-2 0.0439 -0.3564 0.3256 1 0.0
Co1 Co+2 0 0 0 1 0.0
H1 H+1 -0.017 -0.326 -0.013 1 0.0
H12 H+1 -0.199 -0.038 0.143 1 0.0
O5 O-2 -0.0339 -0.2956 0.594 1 0.0
O15 O-2 0.7759 0.3749 0.2857 1 0.0
B1 B+3 0.1153 -0.299 0.1689 1 0.0
O1 O-2 0.037 -0.2473 0.0264 1 0.0
H4 H+1 0.264 0.326 0.113 1 0.0
O10 O-2 0.3237 0.1269 0.4125 1 0.0
H2 H+1 0.111 0.162 0.263 1 0.0
O4 O-2 0.3216 0.4165 0.0802 1 0.0
O6 O-2 0.5406 0.28 0.4259 1 0.0
H7 H+1 0.563 0.532 0.309 1 0.0
B5 B+3 0.0453 -0.2395 0.46 1 0.0
B6 B+3 0.4397 0.1424 0.3513 1 0.0
H9 H+1 0.661 0.655 0.199 1 0.0
H3 H+1 0.376 -0.045 -0.099 1 0.0
H14 H+1 0.772 0.302 0.226 1 0.0
